data_7720027
loop_
_publ_author_name
'Panja, Anangamohan'
'Jagli&#x10d;i&#x107;, Zvonko'
'Aravena, Daniel'
'Jana, Narayan Ch'
'Brand&#xe3;o, Paula'

_publ_section_title
;
 Magneto-structural and theoretical insights into
 Ni<sub>2</sub>Dy<sub>2</sub> butterfly single-molecule magnets with
 diverse anionic co-ligands.
;
_journal_issue 11
_journal_name_full 'Dalton transactions (Cambridge, England : 2003)'
_journal_page_first 4495
_journal_page_last 4508
_journal_paper_doi 10.1039/d5dt02843d
_journal_volume 55
_journal_year 2026
_chemical_formula_moiety 'C64 H62 Dy2 N4 Ni2 O18, 7(H2 O)'
_chemical_formula_sum 'C64 H76 Dy2 N4 Ni2 O25'
_chemical_formula_weight 1743.70
_space_group_crystal_system monoclinic
_space_group_IT_number 15
_space_group_name_Hall '-C 2yc'
_space_group_name_H-M_alt 'C 1 2/c 1'
_atom_sites_solution_hydrogens mixed
_atom_sites_solution_primary dual
_audit_creation_date 2026-01-22
_audit_creation_method
;
Olex2 1.5
(compiled 2024.02.16 svn.r378c4104 for OlexSys, GUI svn.r6928)
;
_audit_update_record
;
2026-01-27 deposited with the CCDC.	2026-02-12 downloaded from the CCDC.
;
_cell_angle_alpha 90
_cell_angle_beta 106.826(9)
_cell_angle_gamma 90
_cell_formula_units_Z 4
_cell_length_a 24.470(5)
_cell_length_b 12.5293(19)
_cell_length_c 22.778(5)
_cell_measurement_reflns_used 23545
_cell_measurement_temperature 150(2)
_cell_measurement_theta_max 25.10
_cell_measurement_theta_min 2.99
_cell_volume 6685(2)
_computing_molecular_graphics 'Olex2 1.5 (Dolomanov et al., 2009)'
_computing_publication_material 'Olex2 1.5 (Dolomanov et al., 2009)'
_computing_structure_refinement 'SHELXL 2016/6 (Sheldrick, 2015)'
_computing_structure_solution 'SHELXT 2018/2 (Sheldrick, 2018)'
_diffrn_ambient_temperature 150.00
_diffrn_measured_fraction_theta_full 0.997
_diffrn_measured_fraction_theta_max 0.997
_diffrn_measurement_device_type 'photon 100 COMS'
_diffrn_radiation_type MoK\a
_diffrn_radiation_wavelength 0.71073
_diffrn_reflns_av_R_equivalents 0.0295
_diffrn_reflns_av_unetI/netI 0.0111
_diffrn_reflns_Laue_measured_fraction_full 0.997
_diffrn_reflns_Laue_measured_fraction_max 0.997
_diffrn_reflns_limit_h_max 33
_diffrn_reflns_limit_h_min -33
_diffrn_reflns_limit_k_max 17
_diffrn_reflns_limit_k_min -17
_diffrn_reflns_limit_l_max 31
_diffrn_reflns_limit_l_min -31
_diffrn_reflns_number 137934
_diffrn_reflns_point_group_measured_fraction_full 0.997
_diffrn_reflns_point_group_measured_fraction_max 0.997
_diffrn_reflns_theta_full 25.242
_diffrn_reflns_theta_max 29.153
_diffrn_reflns_theta_min 2.439
_exptl_absorpt_coefficient_mu 2.849
_exptl_absorpt_correction_T_max 0.9753
_exptl_absorpt_correction_T_min 0.567
_exptl_absorpt_correction_type multi-scan
_exptl_absorpt_process_details SADABS
_exptl_crystal_colour 'light green'
_exptl_crystal_colour_modifier light
_exptl_crystal_colour_primary green
_exptl_crystal_density_diffrn 1.733
_exptl_crystal_description block
_exptl_crystal_F_000 3504
_exptl_crystal_size_max 0.24
_exptl_crystal_size_mid 0.16
_exptl_crystal_size_min 0.03
_refine_diff_density_max 0.715
_refine_diff_density_min -0.651
_refine_diff_density_rms 0.066
_refine_ls_extinction_method none
_refine_ls_goodness_of_fit_ref 1.105
_refine_ls_hydrogen_treatment mixed
_refine_ls_matrix_type full
_refine_ls_number_parameters 484
_refine_ls_number_reflns 8989
_refine_ls_number_restraints 0
_refine_ls_restrained_S_all 1.105
_refine_ls_R_factor_all 0.0174
_refine_ls_R_factor_gt 0.0161
_refine_ls_shift/su_max 0.005
_refine_ls_shift/su_mean 0.000
_refine_ls_structure_factor_coef Fsqd
_refine_ls_weighting_details 'w=1/[\s^2^(Fo^2^)+(0.0147P)^2^+13.6181P] where P=(Fo^2^+2Fc^2^)/3'
_refine_ls_weighting_scheme calc
_refine_ls_wR_factor_gt 0.0403
_refine_ls_wR_factor_ref 0.0412
_reflns_Friedel_coverage 0.000
_reflns_number_gt 8595
_reflns_number_total 8989
_reflns_threshold_expression 'I > 2\s(I)'
_cod_data_source_file d5dt02843d2.cif
_cod_data_source_block complex-4
_cod_depositor_comments 'Adding full bibliography for 7720025--7720029.cif.'
_cod_original_cell_volume 6684(2)
_cod_database_code 7720027
_shelx_shelxl_version_number 2016/6
_shelx_space_group_comment
;
The symmetry employed for this shelxl refinement is uniquely defined
by the following loop, which should always be used as a source of
symmetry information in preference to the above space-group names.
They are only intended as comments.
;
_shelx_estimated_absorpt_t_max 0.919
_shelx_estimated_absorpt_t_min 0.548
_olex2_refinement_description
;
1. Fixed Uiso
 At 1.2 times of:
  All C(H) groups
 At 1.5 times of:
  All C(H,H,H) groups, All O(H,H,H,H,H,H,H,H,H,H) groups
2. Others
 Fixed Sof: O13(0.75) O14(0.25) H13A(0.75) H13B(0.75) H14D(0.25) H14E(0.25)
 H10A(0.5) H10B(0.5)
 Fixed X: H11A(0.528151) H11B(0.50573)
 Fixed Y: H11A(0.3738) H11B(0.472349)
 Fixed Z: H11A(0.4717) H11B(0.449069)
3.a Aromatic/amide H refined with riding coordinates:
 C26(H26), C28(H28), C22(H22), C17(H17), C18(H18), C19(H19), C20(H20),
 C11(H11), C13(H13), C7(H7), C2(H2), C3(H3), C4(H4), C5(H5)
3.b Idealised Me refined as rotating group:
 C29(H29A,H29B,H29C), C30(H30A,H30B,H30C), C14(H14A,H14B,H14C), C15(H15A,H15B,
 H15C), C32(H32A,H32B,H32C)
;
_olex2_submission_special_instructions 'No special instructions were received'

loop_
_space_group_symop_operation_xyz
'x, y, z'
'-x, y, -z+1/2'
'x+1/2, y+1/2, z'
'-x+1/2, y+1/2, -z+1/2'
'-x, -y, -z'
'x, -y, z-1/2'
'-x+1/2, -y+1/2, -z'
'x+1/2, -y+1/2, z-1/2'

loop_
_atom_site_label
_atom_site_type_symbol
_atom_site_fract_x
_atom_site_fract_y
_atom_site_fract_z
_atom_site_U_iso_or_equiv
_atom_site_adp_type
_atom_site_occupancy
_atom_site_site_symmetry_order
_atom_site_calc_flag
_atom_site_refinement_flags_posn
_atom_site_refinement_flags_adp
_atom_site_refinement_flags_occupancy
_atom_site_disorder_assembly
_atom_site_disorder_group
Dy1 Dy 0.64205(2) 0.34309(2) 0.40944(2) 0.01207(2) Uani 1 1 d . . . . .
Ni1 Ni 0.71293(2) 0.14610(2) 0.50325(2) 0.01077(4) Uani 1 1 d . . . . .
O5 O 0.67337(5) 0.17301(8) 0.41412(5) 0.01396(19) Uani 1 1 d . . . . .
O6 O 0.64675(5) 0.26083(9) 0.30837(5) 0.0184(2) Uani 1 1 d . . . . .
O4 O 0.76492(4) 0.09636(8) 0.58832(5) 0.01296(19) Uani 1 1 d . . . . .
O2 O 0.61364(5) 0.48239(9) 0.34921(5) 0.0171(2) Uani 1 1 d . . . . .
O3 O 0.58152(5) 0.58483(10) 0.24409(5) 0.0213(2) Uani 1 1 d . . . . .
O1 O 0.70710(4) 0.31269(8) 0.50988(4) 0.01157(18) Uani 1 1 d . . . . .
O7 O 0.63707(5) 0.12862(9) 0.52605(5) 0.0176(2) Uani 1 1 d . . . . .
O8 O 0.58993(5) 0.26955(9) 0.47407(5) 0.0177(2) Uani 1 1 d . . . . .
O9 O 0.54665(6) 0.29573(15) 0.35167(7) 0.0382(4) Uani 1 1 d . . . . .
N2 N 0.71375(5) -0.01103(10) 0.48550(6) 0.0129(2) Uani 1 1 d . . . . .
N1 N 0.64160(5) 0.49209(10) 0.47980(6) 0.0143(2) Uani 1 1 d . . . . .
C24 C 0.67116(6) 0.10716(12) 0.36775(6) 0.0131(3) Uani 1 1 d . . . . .
C25 C 0.65534(7) 0.15139(12) 0.30818(7) 0.0155(3) Uani 1 1 d . . . . .
C26 C 0.65085(7) 0.09033(13) 0.25663(7) 0.0180(3) Uani 1 1 d . . . . .
H26 H 0.639886 0.122474 0.217170 0.022 Uiso 1 1 calc R U . . .
C27 C 0.66261(7) -0.02017(13) 0.26268(7) 0.0186(3) Uani 1 1 d . . . . .
C28 C 0.67884(7) -0.06414(12) 0.32067(7) 0.0165(3) Uani 1 1 d . . . . .
H28 H 0.687023 -0.138334 0.324945 0.020 Uiso 1 1 calc R U . . .
C23 C 0.68373(6) -0.00257(12) 0.37401(6) 0.0143(3) Uani 1 1 d . . . . .
C29 C 0.63503(10) 0.31486(14) 0.25079(8) 0.0296(4) Uani 1 1 d . . . . .
H29A H 0.666663 0.303374 0.233188 0.044 Uiso 1 1 calc R U . . .
H29B H 0.630710 0.391448 0.256971 0.044 Uiso 1 1 calc R U . . .
H29C H 0.599671 0.286806 0.222735 0.044 Uiso 1 1 calc R U . . .
C30 C 0.65677(9) -0.08799(14) 0.20630(8) 0.0278(4) Uani 1 1 d . . . . .
H30A H 0.668887 -0.161165 0.218771 0.042 Uiso 1 1 calc R U . . .
H30B H 0.680816 -0.058497 0.182525 0.042 Uiso 1 1 calc R U . . .
H30C H 0.616835 -0.088266 0.181059 0.042 Uiso 1 1 calc R U . . .
C22 C 0.70116(6) -0.05716(12) 0.43260(7) 0.0150(3) Uani 1 1 d . . . . .
H22 H 0.703513 -0.132822 0.432012 0.018 Uiso 1 1 calc R U . . .
C21 C 0.72781(6) -0.06907(11) 0.54140(6) 0.0138(3) Uani 1 1 d . . . . .
C16 C 0.75299(6) -0.00682(11) 0.59430(6) 0.0130(3) Uani 1 1 d . . . . .
C17 C 0.76393(7) -0.05639(12) 0.65191(7) 0.0172(3) Uani 1 1 d . . . . .
H17 H 0.781261 -0.016811 0.688087 0.021 Uiso 1 1 calc R U . . .
C18 C 0.74963(7) -0.16269(13) 0.65640(7) 0.0200(3) Uani 1 1 d . . . . .
H18 H 0.756882 -0.194646 0.695737 0.024 Uiso 1 1 calc R U . . .
C19 C 0.72479(7) -0.22337(13) 0.60411(7) 0.0199(3) Uani 1 1 d . . . . .
H19 H 0.715014 -0.295940 0.607782 0.024 Uiso 1 1 calc R U . . .
C20 C 0.71449(7) -0.17660(12) 0.54662(7) 0.0177(3) Uani 1 1 d . . . . .
H20 H 0.698364 -0.217759 0.510752 0.021 Uiso 1 1 calc R U . . .
C9 C 0.60198(6) 0.58375(12) 0.35170(7) 0.0156(3) Uani 1 1 d . . . . .
C10 C 0.58427(7) 0.64410(13) 0.29603(7) 0.0175(3) Uani 1 1 d . . . . .
C11 C 0.56951(7) 0.75050(13) 0.29584(7) 0.0193(3) Uani 1 1 d . . . . .
H11 H 0.559188 0.788836 0.258249 0.023 Uiso 1 1 calc R U . . .
C12 C 0.56952(7) 0.80338(12) 0.35079(8) 0.0203(3) Uani 1 1 d . . . . .
C13 C 0.58785(7) 0.74766(12) 0.40496(8) 0.0192(3) Uani 1 1 d . . . . .
H13 H 0.589055 0.782767 0.442278 0.023 Uiso 1 1 calc R U . . .
C8 C 0.60508(7) 0.63875(12) 0.40675(7) 0.0167(3) Uani 1 1 d . . . . .
C14 C 0.55916(8) 0.63687(15) 0.18587(8) 0.0256(3) Uani 1 1 d . . . . .
H14A H 0.521568 0.667077 0.183156 0.038 Uiso 1 1 calc R U . . .
H14B H 0.555520 0.584879 0.152812 0.038 Uiso 1 1 calc R U . . .
H14C H 0.585140 0.694148 0.181920 0.038 Uiso 1 1 calc R U . . .
C15 C 0.54696(8) 0.91633(14) 0.34832(9) 0.0264(4) Uani 1 1 d . . . . .
H15A H 0.505187 0.915369 0.333021 0.040 Uiso 1 1 calc R U . . .
H15B H 0.562335 0.959241 0.320783 0.040 Uiso 1 1 calc R U . . .
H15C H 0.558771 0.947476 0.389538 0.040 Uiso 1 1 calc R U . . .
C7 C 0.62516(7) 0.58997(12) 0.46677(7) 0.0168(3) Uani 1 1 d . . . . .
H7 H 0.626460 0.635002 0.500706 0.020 Uiso 1 1 calc R U . . .
C6 C 0.66021(6) 0.45962(12) 0.54272(7) 0.0139(3) Uani 1 1 d . . . . .
C1 C 0.69207(6) 0.36402(11) 0.55565(6) 0.0124(2) Uani 1 1 d . . . . .
C2 C 0.70779(6) 0.32311(12) 0.61538(7) 0.0154(3) Uani 1 1 d . . . . .
H2 H 0.727054 0.256540 0.623867 0.018 Uiso 1 1 calc R U . . .
C3 C 0.69525(7) 0.37981(13) 0.66222(7) 0.0191(3) Uani 1 1 d . . . . .
H3 H 0.707128 0.352908 0.702946 0.023 Uiso 1 1 calc R U . . .
C4 C 0.66544(7) 0.47562(13) 0.65004(7) 0.0207(3) Uani 1 1 d . . . . .
H4 H 0.657868 0.514810 0.682527 0.025 Uiso 1 1 calc R U . . .
C5 C 0.64678(7) 0.51394(12) 0.59046(7) 0.0184(3) Uani 1 1 d . . . . .
H5 H 0.624723 0.577498 0.581965 0.022 Uiso 1 1 calc R U . . .
C31 C 0.59534(7) 0.19265(13) 0.51134(7) 0.0177(3) Uani 1 1 d . . . . .
C32 C 0.54770(8) 0.17581(19) 0.54059(10) 0.0348(5) Uani 1 1 d . . . . .
H32A H 0.532876 0.245195 0.548711 0.052 Uiso 1 1 calc R U . . .
H32B H 0.562499 0.136824 0.579250 0.052 Uiso 1 1 calc R U . . .
H32C H 0.516937 0.134526 0.512740 0.052 Uiso 1 1 calc R U . . .
O13 O 0.45259(11) 0.2335(3) 0.38679(12) 0.0584(8) Uani 0.75 1 d . . P A 1
O14 O 0.4729(3) 0.1425(6) 0.3678(4) 0.0437(16) Uani 0.25 1 d . . P B 2
O12 O 0.39873(8) 0.07405(15) 0.43542(11) 0.0511(5) Uani 1 1 d . . . . .
O11 O 0.49608(8) 0.40822(17) 0.46237(13) 0.0740(7) Uani 1 1 d . . . . .
O10 O 0.500000 0.42030(18) 0.250000 0.0248(4) Uani 1 2 d S T P . .
H9A H 0.5252(11) 0.259(2) 0.3618(12) 0.037 Uiso 1 1 d . U . . .
H9B H 0.5310(12) 0.326(2) 0.3221(13) 0.037 Uiso 1 1 d . U . . .
H13A H 0.4407(15) 0.175(3) 0.4035(16) 0.037 Uiso 0.75 1 d . U P C 1
H13B H 0.4605(16) 0.281(3) 0.4159(17) 0.037 Uiso 0.75 1 d . U P D 1
H14D H 0.481(5) 0.111(9) 0.350(5) 0.037 Uiso 0.25 1 d . U P E 2
H14E H 0.456(4) 0.101(9) 0.393(5) 0.037 Uiso 0.25 1 d . U P F 2
H11A H 0.528151 0.373800 0.471700 0.037 Uiso 1 1 d . U . . .
H10A H 0.471(3) 0.468(5) 0.250(4) 0.037 Uiso 0.5 1 d . U P . .
H10B H 0.521(4) 0.445(6) 0.255(5) 0.037 Uiso 0.5 1 d . U P . .
H11B H 0.505730 0.472349 0.449069 0.037 Uiso 1 1 d . U . G 2
H12A H 0.3654(16) 0.111(3) 0.4244(17) 0.079(11) Uiso 1 1 d . . . . .
H12B H 0.3895(18) 0.011(4) 0.4483(19) 0.102(14) Uiso 1 1 d . . . . .

loop_
_atom_site_aniso_label
_atom_site_aniso_U_11
_atom_site_aniso_U_22
_atom_site_aniso_U_33
_atom_site_aniso_U_23
_atom_site_aniso_U_13
_atom_site_aniso_U_12
Dy1 0.01321(4) 0.01024(3) 0.01118(3) 0.00070(2) 0.00105(2) 0.00108(2)
Ni1 0.01250(8) 0.00940(8) 0.00974(8) 0.00031(6) 0.00215(6) 0.00009(6)
O5 0.0186(5) 0.0113(4) 0.0103(4) -0.0010(4) 0.0016(4) 0.0012(4)
O6 0.0292(6) 0.0124(5) 0.0114(5) 0.0019(4) 0.0024(4) 0.0014(4)
O4 0.0157(5) 0.0102(4) 0.0120(4) 0.0013(4) 0.0024(4) -0.0006(4)
O2 0.0212(5) 0.0121(5) 0.0166(5) 0.0020(4) 0.0030(4) 0.0032(4)
O3 0.0265(6) 0.0202(6) 0.0170(5) 0.0048(4) 0.0059(4) 0.0053(5)
O1 0.0130(5) 0.0112(4) 0.0107(4) -0.0011(3) 0.0037(4) 0.0003(4)
O7 0.0160(5) 0.0185(5) 0.0192(5) 0.0025(4) 0.0064(4) 0.0002(4)
O8 0.0148(5) 0.0194(5) 0.0182(5) 0.0012(4) 0.0040(4) 0.0005(4)
O9 0.0218(7) 0.0567(10) 0.0271(7) 0.0196(7) -0.0071(5) -0.0155(7)
N2 0.0149(5) 0.0108(5) 0.0122(5) 0.0010(4) 0.0029(4) -0.0001(4)
N1 0.0147(6) 0.0139(6) 0.0139(5) -0.0002(4) 0.0034(4) 0.0010(4)
C24 0.0141(6) 0.0127(6) 0.0112(6) -0.0012(5) 0.0017(5) -0.0015(5)
C25 0.0185(7) 0.0131(7) 0.0136(6) 0.0005(5) 0.0028(5) -0.0013(5)
C26 0.0242(8) 0.0166(7) 0.0118(6) -0.0004(5) 0.0030(5) -0.0022(6)
C27 0.0244(8) 0.0169(7) 0.0138(6) -0.0038(5) 0.0046(6) -0.0038(6)
C28 0.0218(7) 0.0119(6) 0.0152(6) -0.0023(5) 0.0044(5) -0.0015(5)
C23 0.0168(6) 0.0133(6) 0.0113(6) -0.0006(5) 0.0019(5) -0.0009(5)
C29 0.0536(12) 0.0196(8) 0.0161(7) 0.0076(6) 0.0113(8) 0.0103(8)
C30 0.0462(11) 0.0215(8) 0.0156(7) -0.0062(6) 0.0086(7) -0.0039(8)
C22 0.0173(7) 0.0118(6) 0.0151(6) 0.0002(5) 0.0035(5) -0.0009(5)
C21 0.0163(6) 0.0118(6) 0.0130(6) 0.0015(5) 0.0037(5) 0.0001(5)
C16 0.0136(6) 0.0117(6) 0.0139(6) 0.0013(5) 0.0042(5) 0.0014(5)
C17 0.0205(7) 0.0175(7) 0.0129(6) 0.0006(5) 0.0039(5) 0.0001(6)
C18 0.0262(8) 0.0182(7) 0.0155(7) 0.0054(6) 0.0057(6) 0.0006(6)
C19 0.0256(8) 0.0135(7) 0.0202(7) 0.0042(6) 0.0061(6) -0.0008(6)
C20 0.0226(7) 0.0135(6) 0.0161(7) 0.0002(5) 0.0041(6) -0.0012(6)
C9 0.0129(6) 0.0131(6) 0.0192(7) 0.0023(5) 0.0023(5) 0.0003(5)
C10 0.0146(6) 0.0171(7) 0.0202(7) 0.0031(6) 0.0043(5) 0.0014(5)
C11 0.0173(7) 0.0164(7) 0.0236(7) 0.0069(6) 0.0052(6) 0.0014(6)
C12 0.0172(7) 0.0129(7) 0.0293(8) 0.0033(6) 0.0043(6) 0.0011(5)
C13 0.0187(7) 0.0129(7) 0.0244(7) -0.0005(6) 0.0036(6) 0.0012(6)
C8 0.0163(7) 0.0120(6) 0.0201(7) 0.0015(5) 0.0028(5) 0.0007(5)
C14 0.0266(8) 0.0306(9) 0.0202(8) 0.0084(7) 0.0076(7) 0.0087(7)
C15 0.0250(8) 0.0153(7) 0.0370(10) 0.0045(7) 0.0063(7) 0.0044(6)
C7 0.0180(7) 0.0138(7) 0.0178(7) -0.0014(5) 0.0037(5) 0.0002(5)
C6 0.0152(6) 0.0126(6) 0.0141(6) -0.0006(5) 0.0043(5) -0.0003(5)
C1 0.0128(6) 0.0128(6) 0.0122(6) -0.0016(5) 0.0045(5) -0.0011(5)
C2 0.0170(7) 0.0160(6) 0.0133(6) 0.0000(5) 0.0046(5) -0.0002(5)
C3 0.0241(8) 0.0214(7) 0.0130(6) -0.0006(6) 0.0071(6) -0.0017(6)
C4 0.0263(8) 0.0209(7) 0.0179(7) -0.0053(6) 0.0114(6) -0.0019(6)
C5 0.0218(7) 0.0147(7) 0.0206(7) -0.0027(6) 0.0091(6) 0.0012(6)
C31 0.0150(7) 0.0222(7) 0.0155(6) -0.0010(6) 0.0039(5) -0.0014(6)
C32 0.0251(9) 0.0498(12) 0.0352(10) 0.0171(9) 0.0178(8) 0.0101(8)
O13 0.0401(13) 0.087(2) 0.0440(13) 0.0223(14) 0.0063(11) -0.0228(14)
O14 0.046(4) 0.032(3) 0.059(5) -0.003(3) 0.025(3) -0.008(3)
O12 0.0388(9) 0.0340(9) 0.0902(15) 0.0144(9) 0.0343(10) 0.0013(7)
O11 0.0394(10) 0.0485(11) 0.128(2) -0.0101(13) 0.0145(12) 0.0185(9)
O10 0.0208(10) 0.0257(10) 0.0233(9) 0.000 -0.0006(8) 0.000

loop_
_atom_type_symbol
_atom_type_description
_atom_type_scat_dispersion_real
_atom_type_scat_dispersion_imag
_atom_type_scat_source
C C 0.0033 0.0016 'International Tables Vol C Tables 4.2.6.8 and 6.1.1.4'
H H 0.0000 0.0000 'International Tables Vol C Tables 4.2.6.8 and 6.1.1.4'
Dy Dy -0.1892 4.4098 'International Tables Vol C Tables 4.2.6.8 and 6.1.1.4'
N N 0.0061 0.0033 'International Tables Vol C Tables 4.2.6.8 and 6.1.1.4'
Ni Ni 0.3393 1.1124 'International Tables Vol C Tables 4.2.6.8 and 6.1.1.4'
O O 0.0106 0.0060 'International Tables Vol C Tables 4.2.6.8 and 6.1.1.4'

loop_
_geom_angle_atom_site_label_1
_geom_angle_atom_site_label_2
_geom_angle_atom_site_label_3
_geom_angle
_geom_angle_site_symmetry_1
_geom_angle_site_symmetry_3
_geom_angle_publ_flag
O5 Dy1 O6 63.79(4) . . ?
O5 Dy1 O4 89.45(4) . 7_656 ?
O5 Dy1 O1 71.57(4) . . ?
O5 Dy1 O8 80.88(4) . . ?
O5 Dy1 O9 93.19(5) . . ?
O5 Dy1 N1 138.64(4) . . ?
O4 Dy1 O6 81.72(4) 7_656 . ?
O4 Dy1 O1 70.49(4) 7_656 . ?
O4 Dy1 O8 141.64(4) 7_656 . ?
O4 Dy1 O9 149.47(5) 7_656 . ?
O4 Dy1 N1 85.93(4) 7_656 . ?
O2 Dy1 O5 144.95(4) . . ?
O2 Dy1 O6 81.20(4) . . ?
O2 Dy1 O4 83.61(4) . 7_656 ?
O2 Dy1 O1 135.96(4) . . ?
O2 Dy1 O8 124.01(4) . . ?
O2 Dy1 O9 76.88(5) . . ?
O2 Dy1 N1 75.22(4) . . ?
O1 Dy1 O6 127.02(4) . . ?
O1 Dy1 N1 68.16(4) . . ?
O8 Dy1 O6 124.73(4) . . ?
O8 Dy1 O1 71.24(4) . . ?
O8 Dy1 O9 68.59(5) . . ?
O8 Dy1 N1 77.76(4) . . ?
O9 Dy1 O6 72.33(5) . . ?
O9 Dy1 O1 138.79(4) . . ?
O9 Dy1 N1 110.95(6) . . ?
N1 Dy1 O6 154.43(4) . . ?
O5 Ni1 O4 167.64(4) . . ?
O5 Ni1 O1 83.28(4) . . ?
O5 Ni1 O1 90.62(4) . 7_656 ?
O5 Ni1 O7 93.80(5) . . ?
O5 Ni1 N2 89.49(5) . . ?
O4 Ni1 O1 82.20(4) . 7_656 ?
O4 Ni1 O1 105.46(4) . . ?
O1 Ni1 O1 81.56(4) . 7_656 ?
O7 Ni1 O4 94.89(5) . . ?
O7 Ni1 O1 170.09(4) . 7_656 ?
O7 Ni1 O1 90.15(4) . . ?
N2 Ni1 O4 81.67(5) . . ?
N2 Ni1 O1 172.76(5) . . ?
N2 Ni1 O1 98.41(5) . 7_656 ?
N2 Ni1 O7 90.50(5) . . ?
Ni1 O5 Dy1 105.30(4) . . ?
C24 O5 Dy1 127.84(9) . . ?
C24 O5 Ni1 126.58(9) . . ?
C25 O6 Dy1 116.60(9) . . ?
C25 O6 C29 117.11(12) . . ?
C29 O6 Dy1 125.89(10) . . ?
Ni1 O4 Dy1 104.30(4) . 7_656 ?
C16 O4 Dy1 122.60(9) . 7_656 ?
C16 O4 Ni1 106.91(9) . . ?
C9 O2 Dy1 140.91(10) . . ?
C10 O3 C14 117.24(13) . . ?
Ni1 O1 Dy1 102.12(4) 7_656 . ?
Ni1 O1 Dy1 97.40(4) . . ?
Ni1 O1 Ni1 98.44(4) . 7_656 ?
C1 O1 Dy1 113.66(8) . . ?
C1 O1 Ni1 117.13(9) . 7_656 ?
C1 O1 Ni1 124.25(9) . . ?
C31 O7 Ni1 125.28(10) . . ?
C31 O8 Dy1 137.29(10) . . ?
Dy1 O9 H9A 127.8(19) . . ?
Dy1 O9 H9B 121(2) . . ?
H9A O9 H9B 110(3) . . ?
C22 N2 Ni1 127.77(10) . . ?
C22 N2 C21 122.57(13) . . ?
C21 N2 Ni1 109.58(9) . . ?
C7 N1 Dy1 128.83(10) . . ?
C7 N1 C6 119.02(13) . . ?
C6 N1 Dy1 112.09(9) . . ?
O5 C24 C25 117.19(13) . . ?
O5 C24 C23 124.65(13) . . ?
C23 C24 C25 118.16(13) . . ?
O6 C25 C24 112.62(13) . . ?
C26 C25 O6 125.18(14) . . ?
C26 C25 C24 122.18(14) . . ?
C25 C26 H26 120.1 . . ?
C25 C26 C27 119.79(14) . . ?
C27 C26 H26 120.1 . . ?
C26 C27 C30 120.10(14) . . ?
C28 C27 C26 118.62(14) . . ?
C28 C27 C30 121.29(15) . . ?
C27 C28 H28 118.9 . . ?
C27 C28 C23 122.28(14) . . ?
C23 C28 H28 118.9 . . ?
C24 C23 C28 118.95(13) . . ?
C24 C23 C22 123.50(13) . . ?
C28 C23 C22 117.55(13) . . ?
O6 C29 H29A 109.5 . . ?
O6 C29 H29B 109.5 . . ?
O6 C29 H29C 109.5 . . ?
H29A C29 H29B 109.5 . . ?
H29A C29 H29C 109.5 . . ?
H29B C29 H29C 109.5 . . ?
C27 C30 H30A 109.5 . . ?
C27 C30 H30B 109.5 . . ?
C27 C30 H30C 109.5 . . ?
H30A C30 H30B 109.5 . . ?
H30A C30 H30C 109.5 . . ?
H30B C30 H30C 109.5 . . ?
N2 C22 C23 125.11(14) . . ?
N2 C22 H22 117.4 . . ?
C23 C22 H22 117.4 . . ?
C16 C21 N2 114.41(12) . . ?
C20 C21 N2 124.59(13) . . ?
C20 C21 C16 120.80(13) . . ?
O4 C16 C21 119.86(12) . . ?
O4 C16 C17 122.19(13) . . ?
C17 C16 C21 117.95(13) . . ?
C16 C17 H17 119.7 . . ?
C18 C17 C16 120.58(14) . . ?
C18 C17 H17 119.7 . . ?
C17 C18 H18 119.4 . . ?
C17 C18 C19 121.10(14) . . ?
C19 C18 H18 119.4 . . ?
C18 C19 H19 120.3 . . ?
C20 C19 C18 119.34(14) . . ?
C20 C19 H19 120.3 . . ?
C21 C20 H20 119.9 . . ?
C19 C20 C21 120.20(14) . . ?
C19 C20 H20 119.9 . . ?
O2 C9 C10 119.27(14) . . ?
O2 C9 C8 123.78(14) . . ?
C8 C9 C10 116.94(14) . . ?
O3 C10 C9 113.69(13) . . ?
C11 C10 O3 124.63(14) . . ?
C11 C10 C9 121.64(15) . . ?
C10 C11 H11 119.5 . . ?
C10 C11 C12 121.05(15) . . ?
C12 C11 H11 119.5 . . ?
C11 C12 C15 119.84(15) . . ?
C13 C12 C11 118.17(14) . . ?
C13 C12 C15 121.92(16) . . ?
C12 C13 H13 119.0 . . ?
C12 C13 C8 121.92(15) . . ?
C8 C13 H13 119.0 . . ?
C9 C8 C13 120.12(14) . . ?
C9 C8 C7 123.26(14) . . ?
C13 C8 C7 116.61(14) . . ?
O3 C14 H14A 109.5 . . ?
O3 C14 H14B 109.5 . . ?
O3 C14 H14C 109.5 . . ?
H14A C14 H14B 109.5 . . ?
H14A C14 H14C 109.5 . . ?
H14B C14 H14C 109.5 . . ?
C12 C15 H15A 109.5 . . ?
C12 C15 H15B 109.5 . . ?
C12 C15 H15C 109.5 . . ?
H15A C15 H15B 109.5 . . ?
H15A C15 H15C 109.5 . . ?
H15B C15 H15C 109.5 . . ?
N1 C7 C8 127.80(14) . . ?
N1 C7 H7 116.1 . . ?
C8 C7 H7 116.1 . . ?
C1 C6 N1 116.49(12) . . ?
C5 C6 N1 124.14(13) . . ?
C5 C6 C1 119.31(13) . . ?
O1 C1 C6 119.69(13) . . ?
O1 C1 C2 120.77(13) . . ?
C2 C1 C6 119.53(13) . . ?
C1 C2 H2 120.0 . . ?
C3 C2 C1 120.00(14) . . ?
C3 C2 H2 120.0 . . ?
C2 C3 H3 119.7 . . ?
C2 C3 C4 120.56(14) . . ?
C4 C3 H3 119.7 . . ?
C3 C4 H4 120.0 . . ?
C5 C4 C3 119.97(14) . . ?
C5 C4 H4 120.0 . . ?
C6 C5 H5 119.8 . . ?
C4 C5 C6 120.47(15) . . ?
C4 C5 H5 119.8 . . ?
O7 C31 O8 125.47(14) . . ?
O7 C31 C32 117.37(15) . . ?
O8 C31 C32 117.16(15) . . ?
C31 C32 H32A 109.5 . . ?
C31 C32 H32B 109.5 . . ?
C31 C32 H32C 109.5 . . ?
H32A C32 H32B 109.5 . . ?
H32A C32 H32C 109.5 . . ?
H32B C32 H32C 109.5 . . ?
H13A O13 H13B 105(3) . . ?
H14D O14 H14E 108(10) . . ?
H12A O12 H12B 104(3) . . ?
H11A O11 H11B 102.5(2) . . ?
H10A O10 H10B 107(6) . . ?
H10A O10 H10B 12(10) . 2_655 ?
H10B O10 H10B 116(10) . 2_655 ?

loop_
_geom_bond_atom_site_label_1
_geom_bond_atom_site_label_2
_geom_bond_distance
_geom_bond_site_symmetry_2
_geom_bond_publ_flag
Dy1 O5 2.2568(11) . ?
Dy1 O6 2.5552(12) . ?
Dy1 O4 2.3859(11) 7_656 ?
Dy1 O2 2.2044(11) . ?
Dy1 O1 2.4091(11) . ?
Dy1 O8 2.3936(12) . ?
Dy1 O9 2.3990(14) . ?
Dy1 N1 2.4624(13) . ?
Ni1 O5 2.0086(11) . ?
Ni1 O4 2.0818(11) . ?
Ni1 O1 2.1006(11) . ?
Ni1 O1 2.1270(11) 7_656 ?
Ni1 O7 2.0788(12) . ?
Ni1 N2 2.0110(13) . ?
O5 C24 1.3289(17) . ?
O6 C25 1.3873(18) . ?
O6 C29 1.4293(19) . ?
O4 C16 1.3409(17) . ?
O2 C9 1.3065(18) . ?
O3 C10 1.382(2) . ?
O3 C14 1.4363(19) . ?
O1 C1 1.3630(17) . ?
O7 C31 1.265(2) . ?
O8 C31 1.2655(19) . ?
O9 H9A 0.78(3) . ?
O9 H9B 0.77(3) . ?
N2 C22 1.2909(19) . ?
N2 C21 1.4194(18) . ?
N1 C7 1.2980(19) . ?
N1 C6 1.4314(18) . ?
C24 C25 1.412(2) . ?
C24 C23 1.407(2) . ?
C25 C26 1.379(2) . ?
C26 H26 0.9500 . ?
C26 C27 1.413(2) . ?
C27 C28 1.379(2) . ?
C27 C30 1.512(2) . ?
C28 H28 0.9500 . ?
C28 C23 1.415(2) . ?
C23 C22 1.449(2) . ?
C29 H29A 0.9800 . ?
C29 H29B 0.9800 . ?
C29 H29C 0.9800 . ?
C30 H30A 0.9800 . ?
C30 H30B 0.9800 . ?
C30 H30C 0.9800 . ?
C22 H22 0.9500 . ?
C21 C16 1.418(2) . ?
C21 C20 1.399(2) . ?
C16 C17 1.406(2) . ?
C17 H17 0.9500 . ?
C17 C18 1.388(2) . ?
C18 H18 0.9500 . ?
C18 C19 1.395(2) . ?
C19 H19 0.9500 . ?
C19 C20 1.389(2) . ?
C20 H20 0.9500 . ?
C9 C10 1.431(2) . ?
C9 C8 1.414(2) . ?
C10 C11 1.381(2) . ?
C11 H11 0.9500 . ?
C11 C12 1.416(2) . ?
C12 C13 1.375(2) . ?
C12 C15 1.514(2) . ?
C13 H13 0.9500 . ?
C13 C8 1.425(2) . ?
C8 C7 1.448(2) . ?
C14 H14A 0.9800 . ?
C14 H14B 0.9800 . ?
C14 H14C 0.9800 . ?
C15 H15A 0.9800 . ?
C15 H15B 0.9800 . ?
C15 H15C 0.9800 . ?
C7 H7 0.9500 . ?
C6 C1 1.413(2) . ?
C6 C5 1.400(2) . ?
C1 C2 1.400(2) . ?
C2 H2 0.9500 . ?
C2 C3 1.388(2) . ?
C3 H3 0.9500 . ?
C3 C4 1.390(2) . ?
C4 H4 0.9500 . ?
C4 C5 1.386(2) . ?
C5 H5 0.9500 . ?
C31 C32 1.516(2) . ?
C32 H32A 0.9800 . ?
C32 H32B 0.9800 . ?
C32 H32C 0.9800 . ?
O13 H13A 0.91(4) . ?
O13 H13B 0.87(4) . ?
O14 H14D 0.64(11) . ?
O14 H14E 0.94(11) . ?
O12 H12A 0.91(4) . ?
O12 H12B 0.89(4) . ?
O11 H11A 0.8662(18) . ?
O11 H11B 0.914(2) . ?
O10 H10A 0.93(6) . ?
O10 H10B 0.59(6) . ?
O10 H10B 0.59(6) 2_655 ?

loop_
_geom_hbond_atom_site_label_D
_geom_hbond_atom_site_label_H
_geom_hbond_atom_site_label_A
_geom_hbond_distance_DH
_geom_hbond_distance_HA
_geom_hbond_distance_DA
_geom_hbond_angle_DHA
_geom_hbond_site_symmetry_A
C29 H29B O2 0.98 2.53 3.222(2) 127.7 .
C29 H29C O13 0.98 2.54 3.401(3) 146.4 2_655
C2 H2 O4 0.95 2.44 3.3022(19) 150.1 .
O9 H9A O13 0.78(3) 2.04(3) 2.759(3) 153(3) .
O9 H9A O14 0.78(3) 1.97(3) 2.732(7) 164(3) .
O9 H9B O10 0.77(3) 1.98(3) 2.752(2) 172(3) .
O13 H13A O12 0.91(4) 1.90(4) 2.793(3) 166(3) .
O13 H13B O11 0.87(4) 1.97(4) 2.798(4) 158(3) .
O14 H14E O12 0.94(11) 1.95(11) 2.832(8) 154(9) .
O11 H11A O8 0.8662(18) 1.9868(12) 2.830(2) 164.18(16) .
O10 H10A O3 0.93(6) 1.98(6) 2.899(2) 171(7) 2_655
O10 H10B O2 0.59(6) 2.67(9) 3.1316(14) 137(10) .
O10 H10B O3 0.59(6) 2.34(6) 2.899(2) 158(11) .
O11 H11B O11 0.914(2) 2.522(2) 2.842(5) 100.98(15) 5_666

loop_
_geom_torsion_atom_site_label_1
_geom_torsion_atom_site_label_2
_geom_torsion_atom_site_label_3
_geom_torsion_atom_site_label_4
_geom_torsion
_geom_torsion_site_symmetry_1
_geom_torsion_site_symmetry_2
_geom_torsion_site_symmetry_3
_geom_torsion_site_symmetry_4
_geom_torsion_publ_flag
Dy1 O5 C24 C25 10.28(19) . . . . ?
Dy1 O5 C24 C23 -170.11(11) . . . . ?
Dy1 O6 C25 C24 -11.66(16) . . . . ?
Dy1 O6 C25 C26 170.02(13) . . . . ?
Dy1 O4 C16 C21 -98.04(14) 7_656 . . . ?
Dy1 O4 C16 C17 82.81(15) 7_656 . . . ?
Dy1 O2 C9 C10 179.62(11) . . . . ?
Dy1 O2 C9 C8 -1.2(3) . . . . ?
Dy1 O1 C1 C6 -27.81(16) . . . . ?
Dy1 O1 C1 C2 152.15(11) . . . . ?
Dy1 O8 C31 O7 2.0(3) . . . . ?
Dy1 O8 C31 C32 -177.80(13) . . . . ?
Dy1 N1 C7 C8 -3.2(2) . . . . ?
Dy1 N1 C6 C1 19.67(15) . . . . ?
Dy1 N1 C6 C5 -157.62(12) . . . . ?
Ni1 O5 C24 C25 -162.89(10) . . . . ?
Ni1 O5 C24 C23 16.7(2) . . . . ?
Ni1 O4 C16 C21 22.02(15) . . . . ?
Ni1 O4 C16 C17 -157.13(12) . . . . ?
Ni1 O1 C1 C6 -145.74(11) . . . . ?
Ni1 O1 C1 C6 91.01(14) 7_656 . . . ?
Ni1 O1 C1 C2 34.22(18) . . . . ?
Ni1 O1 C1 C2 -89.03(14) 7_656 . . . ?
Ni1 O7 C31 O8 9.7(2) . . . . ?
Ni1 O7 C31 C32 -170.50(13) . . . . ?
Ni1 N2 C22 C23 0.3(2) . . . . ?
Ni1 N2 C21 C16 -16.91(15) . . . . ?
Ni1 N2 C21 C20 157.99(13) . . . . ?
O5 C24 C25 O6 2.6(2) . . . . ?
O5 C24 C25 C26 -179.05(14) . . . . ?
O5 C24 C23 C28 179.03(14) . . . . ?
O5 C24 C23 C22 -0.4(2) . . . . ?
O6 C25 C26 C27 177.79(15) . . . . ?
O4 C16 C17 C18 178.30(14) . . . . ?
O2 C9 C10 O3 0.1(2) . . . . ?
O2 C9 C10 C11 177.71(14) . . . . ?
O2 C9 C8 C13 -175.68(14) . . . . ?
O2 C9 C8 C7 4.2(2) . . . . ?
O3 C10 C11 C12 175.26(15) . . . . ?
O1 C1 C2 C3 175.96(14) . . . . ?
N2 C21 C16 O4 -4.25(19) . . . . ?
N2 C21 C16 C17 174.93(13) . . . . ?
N2 C21 C20 C19 -173.29(15) . . . . ?
N1 C6 C1 O1 4.9(2) . . . . ?
N1 C6 C1 C2 -175.02(13) . . . . ?
N1 C6 C5 C4 178.47(14) . . . . ?
C24 C25 C26 C27 -0.4(2) . . . . ?
C24 C23 C22 N2 -8.7(2) . . . . ?
C25 C24 C23 C28 -1.4(2) . . . . ?
C25 C24 C23 C22 179.18(14) . . . . ?
C25 C26 C27 C28 -0.5(2) . . . . ?
C25 C26 C27 C30 178.92(16) . . . . ?
C26 C27 C28 C23 0.4(2) . . . . ?
C27 C28 C23 C24 0.5(2) . . . . ?
C27 C28 C23 C22 -179.97(15) . . . . ?
C28 C23 C22 N2 171.83(15) . . . . ?
C23 C24 C25 O6 -177.07(13) . . . . ?
C23 C24 C25 C26 1.3(2) . . . . ?
C29 O6 C25 C24 175.16(15) . . . . ?
C29 O6 C25 C26 -3.2(2) . . . . ?
C30 C27 C28 C23 -179.01(16) . . . . ?
C22 N2 C21 C16 166.06(14) . . . . ?
C22 N2 C21 C20 -19.0(2) . . . . ?
C21 N2 C22 C23 176.76(14) . . . . ?
C21 C16 C17 C18 -0.9(2) . . . . ?
C16 C21 C20 C19 1.3(2) . . . . ?
C16 C17 C18 C19 0.8(3) . . . . ?
C17 C18 C19 C20 0.3(3) . . . . ?
C18 C19 C20 C21 -1.4(2) . . . . ?
C20 C21 C16 O4 -179.37(14) . . . . ?
C20 C21 C16 C17 -0.2(2) . . . . ?
C9 C10 C11 C12 -2.1(2) . . . . ?
C9 C8 C7 N1 -1.7(3) . . . . ?
C10 C9 C8 C13 3.5(2) . . . . ?
C10 C9 C8 C7 -176.60(14) . . . . ?
C10 C11 C12 C13 3.7(2) . . . . ?
C10 C11 C12 C15 -173.27(15) . . . . ?
C11 C12 C13 C8 -1.7(2) . . . . ?
C12 C13 C8 C9 -2.0(2) . . . . ?
C12 C13 C8 C7 178.15(15) . . . . ?
C13 C8 C7 N1 178.13(15) . . . . ?
C8 C9 C10 O3 -179.20(13) . . . . ?
C8 C9 C10 C11 -1.6(2) . . . . ?
C14 O3 C10 C9 174.49(14) . . . . ?
C14 O3 C10 C11 -3.1(2) . . . . ?
C15 C12 C13 C8 175.24(15) . . . . ?
C7 N1 C6 C1 -162.90(14) . . . . ?
C7 N1 C6 C5 19.8(2) . . . . ?
C6 N1 C7 C8 179.85(15) . . . . ?
C6 C1 C2 C3 -4.1(2) . . . . ?
C1 C6 C5 C4 1.2(2) . . . . ?
C1 C2 C3 C4 2.1(2) . . . . ?
C2 C3 C4 C5 1.6(2) . . . . ?
C3 C4 C5 C6 -3.3(2) . . . . ?
C5 C6 C1 O1 -177.63(13) . . . . ?
C5 C6 C1 C2 2.4(2) . . . . ?
